data_7207856
loop_
_publ_author_name
'Burrows, Andrew D.'
'Mahon, Mary F.'
'Raithby, Paul R.'
'Warren, Anna J.'
'Teat, Simon J.'
'Warren, John E.'

_publ_section_title
;
 The effect of carboxylate and N,N&#x2032;-ditopic ligand lengths on the
 structures of copper and zinc coordination polymers
;
_journal_issue 10
_journal_name_full CrystEngComm
_journal_page_first 3658
_journal_paper_doi 10.1039/c2ce06709a
_journal_volume 14
_journal_year 2012
_chemical_formula_sum 'C64 H58 Cu N2 O8'
_chemical_formula_weight 1046.66
_chemical_name_systematic
;
?
;
_space_group_IT_number 15
_symmetry_cell_setting monoclinic
_symmetry_space_group_name_Hall '-C 2yc'
_symmetry_space_group_name_H-M 'C 1 2/c 1'
_atom_sites_solution_hydrogens geom
_atom_sites_solution_primary direct
_atom_sites_solution_secondary difmap
_audit_creation_method SHELXL-97
_cell_angle_alpha 90.00
_cell_angle_beta 90.711(1)
_cell_angle_gamma 90.00
_cell_formula_units_Z 4
_cell_length_a 15.6030(2)
_cell_length_b 11.1260(1)
_cell_length_c 29.8590(3)
_cell_measurement_reflns_used 41600
_cell_measurement_temperature 150(2)
_cell_measurement_theta_max 27.485
_cell_measurement_theta_min 2.910
_cell_volume 5183.09(10)
_computing_cell_refinement 'HKL Scalepack (Otwinowski & Minor 1997)'
_computing_data_collection 'Collect (Bruker AXS BV, 1997-2004)'
_computing_data_reduction 'Denzo & Scalepack (Otwinowski & Minor, 1997)'
_computing_molecular_graphics 'ORTEX (P.McArdle, 1995)'
_computing_publication_material 'SHELXL-97/2 (Sheldrick,1997)'
_computing_structure_refinement 'SHELXL-97 (Sheldrick, 1997)'
_computing_structure_solution 'SHELXS-97 (Sheldrick, 1990)'
_diffrn_ambient_temperature 150(2)
_diffrn_measured_fraction_theta_full 0.979
_diffrn_measured_fraction_theta_max 0.979
_diffrn_measurement_device_type '95mm CCD camera on \k-goniostat'
_diffrn_measurement_method CCD
_diffrn_radiation_monochromator graphite
_diffrn_radiation_source 'fine-focus sealed tube'
_diffrn_radiation_type MoK\a
_diffrn_radiation_wavelength 0.71073
_diffrn_reflns_av_R_equivalents 0.0568
_diffrn_reflns_av_sigmaI/netI 0.0420
_diffrn_reflns_limit_h_max 20
_diffrn_reflns_limit_h_min -20
_diffrn_reflns_limit_k_max 14
_diffrn_reflns_limit_k_min -14
_diffrn_reflns_limit_l_max 38
_diffrn_reflns_limit_l_min -38
_diffrn_reflns_number 32492
_diffrn_reflns_theta_full 27.48
_diffrn_reflns_theta_max 27.48
_diffrn_reflns_theta_min 3.52
_exptl_absorpt_coefficient_mu 0.482
_exptl_absorpt_correction_T_max 0.93
_exptl_absorpt_correction_T_min 0.88
_exptl_absorpt_correction_type multi-scan
_exptl_absorpt_process_details
;
multi-scan from symmetry-related measurements
Sortav (Blessing 1995)
;
_exptl_crystal_colour Colourless
_exptl_crystal_density_diffrn 1.341
_exptl_crystal_density_method 'not measured'
_exptl_crystal_description Block
_exptl_crystal_F_000 2196
_exptl_crystal_size_max 0.30
_exptl_crystal_size_mid 0.15
_exptl_crystal_size_min 0.08
_refine_diff_density_max 0.334
_refine_diff_density_min -0.701
_refine_diff_density_rms 0.103
_refine_ls_extinction_method none
_refine_ls_goodness_of_fit_ref 1.040
_refine_ls_hydrogen_treatment constr
_refine_ls_matrix_type full
_refine_ls_number_parameters 343
_refine_ls_number_reflns 5831
_refine_ls_number_restraints 0
_refine_ls_restrained_S_all 1.040
_refine_ls_R_factor_all 0.0532
_refine_ls_R_factor_gt 0.0391
_refine_ls_shift/su_max 0.000
_refine_ls_shift/su_mean 0.000
_refine_ls_structure_factor_coef Fsqd
_refine_ls_weighting_details 'calc w=1/[\s^2^(Fo^2^)+(0.0287P)^2^+7.8501P] where P=(Fo^2^+2Fc^2^)/3'
_refine_ls_weighting_scheme calc
_refine_ls_wR_factor_gt 0.0837
_refine_ls_wR_factor_ref 0.0906
_reflns_number_gt 4877
_reflns_number_total 5831
_reflns_threshold_expression >2sigma(I)
_cod_data_source_file c2ce06709a.txt
_cod_data_source_block compound7_k08adb29
_cod_depositor_comments
;
The following automatic conversions were performed:

'_symmetry_cell_setting' value 'Monoclinic' changed to 'monoclinic'
according to /home/saulius/struct/CIF-dictionaries/cif_core.dic
dictionary named 'cif_core.dic' version 2.4.1 from
2010-06-29.

'_exptl_absorpt_correction_type' value 'Multi-Scan'
changed to 'multi-scan' according to
/home/saulius/struct/CIF-dictionaries/cif_core.dic dictionary named
'cif_core.dic' version 2.4.1 from 2010-06-29.

Automatic conversion script
Id: cif_fix_values 1715 2011-07-08 13:25:40Z adriana 
;
_cod_original_sg_symbol_H-M C2/c
_cod_database_code 7207856

loop_
_symmetry_equiv_pos_as_xyz
'x, y, z'
'-x, y, -z+1/2'
'x+1/2, y+1/2, z'
'-x+1/2, y+1/2, -z+1/2'
'-x, -y, -z'
'x, -y, z-1/2'
'-x+1/2, -y+1/2, -z'
'x+1/2, -y+1/2, z-1/2'

loop_
_atom_site_label
_atom_site_type_symbol
_atom_site_fract_x
_atom_site_fract_y
_atom_site_fract_z
_atom_site_U_iso_or_equiv
_atom_site_adp_type
_atom_site_occupancy
_atom_site_symmetry_multiplicity
_atom_site_calc_flag
_atom_site_refinement_flags
Cu1 Cu 0.5000 0.19924(2) -0.2500 0.01720(9) Uani 1 2 d S
O1 O 0.50783(7) 0.19179(10) -0.31543(4) 0.0199(2) Uani 1 1 d .
N1 N 0.5000 0.01960(17) -0.2500 0.0172(4) Uani 1 2 d S
C1 C 0.56348(11) 0.24219(15) -0.33995(6) 0.0199(3) Uani 1 1 d .
O2 O 0.62929(8) 0.29471(12) -0.32562(4) 0.0277(3) Uani 1 1 d .
N2 N 0.5000 -0.61901(16) -0.2500 0.0156(4) Uani 1 2 d S
C2 C 0.54540(10) 0.23917(15) -0.38960(5) 0.0194(3) Uani 1 1 d .
O3 O 0.66240(8) 0.18859(12) -0.24608(4) 0.0303(3) Uani 1 1 d .
H3A H 0.6625 0.2298 -0.2696 0.036 Uiso 1 1 calc R
C3 C 0.58609(11) 0.32086(16) -0.41737(6) 0.0228(4) Uani 1 1 d .
H3 H 0.6273 0.3746 -0.4050 0.027 Uiso 1 1 calc R
O4 O 0.78541(10) 0.40035(18) -0.34447(5) 0.0529(5) Uani 1 1 d .
H4A H 0.7349 0.3768 -0.3407 0.063 Uiso 1 1 calc R
C4 C 0.56734(11) 0.32500(16) -0.46283(6) 0.0239(4) Uani 1 1 d .
H4 H 0.5958 0.3817 -0.4812 0.029 Uiso 1 1 calc R
C5 C 0.50711(10) 0.24696(15) -0.48212(6) 0.0204(3) Uani 1 1 d .
C6 C 0.46732(11) 0.16329(16) -0.45398(6) 0.0228(4) Uani 1 1 d .
H6 H 0.4267 0.1085 -0.4663 0.027 Uiso 1 1 calc R
C7 C 0.48643(11) 0.15938(15) -0.40843(6) 0.0217(3) Uani 1 1 d .
H7 H 0.4590 0.1018 -0.3900 0.026 Uiso 1 1 calc R
C8 C 0.48516(11) 0.25331(16) -0.53080(6) 0.0218(3) Uani 1 1 d .
C9 C 0.49465(12) 0.35976(18) -0.55477(6) 0.0284(4) Uani 1 1 d .
H9 H 0.5170 0.4289 -0.5401 0.034 Uiso 1 1 calc R
C10 C 0.47185(13) 0.36656(19) -0.59995(6) 0.0323(4) Uani 1 1 d .
H10 H 0.4791 0.4398 -0.6158 0.039 Uiso 1 1 calc R
C11 C 0.43883(12) 0.2672(2) -0.62176(6) 0.0334(5) Uani 1 1 d .
H11 H 0.4223 0.2723 -0.6524 0.040 Uiso 1 1 calc R
C12 C 0.42993(12) 0.15989(19) -0.59874(6) 0.0319(4) Uani 1 1 d .
H12 H 0.4078 0.0910 -0.6137 0.038 Uiso 1 1 calc R
C13 C 0.45327(12) 0.15279(18) -0.55371(6) 0.0269(4) Uani 1 1 d .
H13 H 0.4475 0.0786 -0.5383 0.032 Uiso 1 1 calc R
C14 C 0.44912(11) -0.04260(15) -0.27810(5) 0.0192(3) Uani 1 1 d .
H14 H 0.4130 0.0005 -0.2983 0.023 Uiso 1 1 calc R
C15 C 0.44693(11) -0.16662(14) -0.27899(5) 0.0191(3) Uani 1 1 d .
H15 H 0.4095 -0.2072 -0.2992 0.023 Uiso 1 1 calc R
C16 C 0.5000 -0.2320(2) -0.2500 0.0162(4) Uani 1 2 d S
C17 C 0.5000 -0.3661(2) -0.2500 0.0165(4) Uani 1 2 d S
C18 C 0.46069(11) -0.43199(15) -0.28415(5) 0.0205(3) Uani 1 1 d .
H18 H 0.4328 -0.3915 -0.3082 0.025 Uiso 1 1 calc R
C19 C 0.46213(11) -0.55610(15) -0.28312(5) 0.0203(3) Uani 1 1 d .
H19 H 0.4351 -0.5989 -0.3069 0.024 Uiso 1 1 calc R
C20 C 0.74032(13) 0.2086(2) -0.22156(7) 0.0381(5) Uani 1 1 d .
H20A H 0.7865 0.2288 -0.2427 0.046 Uiso 1 1 calc R
H20B H 0.7569 0.1337 -0.2058 0.046 Uiso 1 1 calc R
C21 C 0.73185(12) 0.30839(18) -0.18798(7) 0.0303(4) Uani 1 1 d .
C22 C 0.76355(13) 0.4238(2) -0.19565(7) 0.0364(5) Uani 1 1 d .
H22 H 0.7947 0.4400 -0.2221 0.044 Uiso 1 1 calc R
C23 C 0.74991(14) 0.51480(19) -0.16490(8) 0.0407(5) Uani 1 1 d .
H23 H 0.7723 0.5928 -0.1702 0.049 Uiso 1 1 calc R
C24 C 0.70385(14) 0.4927(2) -0.12655(7) 0.0402(5) Uani 1 1 d .
H24 H 0.6941 0.5556 -0.1057 0.048 Uiso 1 1 calc R
C25 C 0.67207(14) 0.3790(2) -0.11858(7) 0.0363(5) Uani 1 1 d .
H25 H 0.6402 0.3636 -0.0923 0.044 Uiso 1 1 calc R
C26 C 0.68666(12) 0.28779(18) -0.14881(7) 0.0318(4) Uani 1 1 d .
H26 H 0.6655 0.2095 -0.1428 0.038 Uiso 1 1 calc R
C27 C 0.81619(14) 0.3549(2) -0.38537(8) 0.0484(6) Uani 1 1 d .
H27A H 0.7940 0.2723 -0.3895 0.058 Uiso 1 1 calc R
H27B H 0.8795 0.3499 -0.3834 0.058 Uiso 1 1 calc R
C28 C 0.79195(11) 0.42838(17) -0.42616(6) 0.0261(4) Uani 1 1 d .
C29 C 0.75255(11) 0.53905(17) -0.42267(7) 0.0299(4) Uani 1 1 d .
H29 H 0.7398 0.5709 -0.3940 0.036 Uiso 1 1 calc R
C30 C 0.73162(13) 0.60381(19) -0.46098(8) 0.0403(5) Uani 1 1 d .
H30 H 0.7044 0.6798 -0.4585 0.048 Uiso 1 1 calc R
C31 C 0.75023(14) 0.5582(2) -0.50273(8) 0.0461(6) Uani 1 1 d .
H31 H 0.7364 0.6031 -0.5289 0.055 Uiso 1 1 calc R
C32 C 0.78888(14) 0.4476(2) -0.50638(7) 0.0433(6) Uani 1 1 d .
H32 H 0.8016 0.4160 -0.5351 0.052 Uiso 1 1 calc R
C33 C 0.80908(12) 0.38284(19) -0.46849(7) 0.0344(5) Uani 1 1 d .
H33 H 0.8351 0.3060 -0.4712 0.041 Uiso 1 1 calc R

loop_
_atom_site_aniso_label
_atom_site_aniso_U_11
_atom_site_aniso_U_22
_atom_site_aniso_U_33
_atom_site_aniso_U_23
_atom_site_aniso_U_13
_atom_site_aniso_U_12
Cu1 0.02579(16) 0.00943(14) 0.01645(14) 0.000 0.00257(11) 0.000
O1 0.0272(6) 0.0158(6) 0.0168(5) -0.0003(5) 0.0025(5) -0.0022(5)
N1 0.0213(10) 0.0116(9) 0.0186(9) 0.000 0.0015(7) 0.000
C1 0.0240(8) 0.0141(8) 0.0217(8) -0.0003(7) 0.0038(7) 0.0025(6)
O2 0.0266(6) 0.0342(7) 0.0224(6) 0.0005(6) 0.0000(5) -0.0081(5)
N2 0.0204(9) 0.0110(9) 0.0153(9) 0.000 0.0020(7) 0.000
C2 0.0203(8) 0.0187(8) 0.0192(8) -0.0006(7) 0.0024(6) 0.0023(6)
O3 0.0292(7) 0.0350(8) 0.0266(7) 0.0028(6) -0.0014(5) -0.0058(6)
C3 0.0226(8) 0.0221(9) 0.0238(8) 0.0002(7) 0.0023(7) -0.0037(7)
O4 0.0331(8) 0.0932(14) 0.0322(8) 0.0152(9) -0.0061(6) -0.0225(8)
C4 0.0253(9) 0.0229(9) 0.0236(8) 0.0029(7) 0.0046(7) -0.0039(7)
C5 0.0206(8) 0.0211(8) 0.0197(8) 0.0000(7) 0.0032(6) 0.0029(6)
C6 0.0243(9) 0.0205(9) 0.0236(8) -0.0019(7) 0.0018(7) -0.0030(7)
C7 0.0261(9) 0.0171(8) 0.0219(8) 0.0009(7) 0.0048(7) -0.0019(7)
C8 0.0192(8) 0.0263(9) 0.0199(8) -0.0003(7) 0.0037(6) 0.0032(7)
C9 0.0328(10) 0.0273(10) 0.0253(9) 0.0003(8) 0.0035(7) 0.0032(8)
C10 0.0383(11) 0.0342(11) 0.0243(9) 0.0074(8) 0.0048(8) 0.0076(8)
C11 0.0307(10) 0.0495(13) 0.0199(9) 0.0008(8) 0.0005(7) 0.0065(9)
C12 0.0300(10) 0.0397(11) 0.0259(9) -0.0053(8) -0.0002(8) -0.0028(8)
C13 0.0276(9) 0.0289(10) 0.0244(9) -0.0006(8) 0.0022(7) -0.0007(7)
C14 0.0242(8) 0.0142(8) 0.0192(8) 0.0012(6) -0.0014(6) 0.0017(6)
C15 0.0237(8) 0.0136(8) 0.0199(8) -0.0016(6) -0.0036(6) -0.0004(6)
C16 0.0190(11) 0.0131(11) 0.0166(10) 0.000 0.0012(8) 0.000
C17 0.0188(11) 0.0127(11) 0.0180(11) 0.000 0.0016(9) 0.000
C18 0.0266(9) 0.0152(8) 0.0196(8) 0.0014(6) -0.0061(7) 0.0012(6)
C19 0.0285(9) 0.0140(8) 0.0184(8) -0.0016(6) -0.0044(7) -0.0016(6)
C20 0.0282(10) 0.0422(12) 0.0436(12) -0.0036(10) -0.0071(9) 0.0042(9)
C21 0.0228(9) 0.0341(11) 0.0338(10) 0.0050(9) -0.0084(7) -0.0012(8)
C22 0.0306(10) 0.0417(12) 0.0369(11) 0.0113(10) -0.0011(8) -0.0067(9)
C23 0.0416(12) 0.0294(11) 0.0509(13) 0.0094(10) -0.0110(10) -0.0115(9)
C24 0.0466(13) 0.0382(12) 0.0353(11) -0.0018(9) -0.0134(9) -0.0044(10)
C25 0.0394(11) 0.0428(12) 0.0266(10) 0.0070(9) -0.0064(8) -0.0056(9)
C26 0.0308(10) 0.0309(10) 0.0333(10) 0.0101(8) -0.0107(8) -0.0058(8)
C27 0.0328(11) 0.0610(16) 0.0514(14) 0.0249(12) 0.0023(10) 0.0066(10)
C28 0.0173(8) 0.0284(10) 0.0329(10) 0.0047(8) 0.0018(7) -0.0030(7)
C29 0.0230(9) 0.0279(10) 0.0388(11) -0.0043(8) 0.0046(8) -0.0055(7)
C30 0.0255(10) 0.0272(11) 0.0682(16) 0.0127(10) -0.0024(10) -0.0001(8)
C31 0.0355(12) 0.0606(16) 0.0418(12) 0.0236(12) -0.0128(10) -0.0148(11)
C32 0.0394(12) 0.0609(16) 0.0298(11) -0.0046(10) 0.0033(9) -0.0166(11)
C33 0.0267(10) 0.0329(11) 0.0437(12) -0.0051(9) 0.0085(8) -0.0026(8)

loop_
_atom_type_symbol
_atom_type_description
_atom_type_scat_dispersion_real
_atom_type_scat_dispersion_imag
_atom_type_scat_source
C C 0.0033 0.0016 'International Tables Vol C Tables 4.2.6.8 and 6.1.1.4'
H H 0.0000 0.0000 'International Tables Vol C Tables 4.2.6.8 and 6.1.1.4'
O O 0.0106 0.0060 'International Tables Vol C Tables 4.2.6.8 and 6.1.1.4'
N N 0.0061 0.0033 'International Tables Vol C Tables 4.2.6.8 and 6.1.1.4'
Cu Cu 0.3201 1.2651 'International Tables Vol C Tables 4.2.6.8 and 6.1.1.4'

loop_
_geom_angle_atom_site_label_1
_geom_angle_atom_site_label_2
_geom_angle_atom_site_label_3
_geom_angle
_geom_angle_site_symmetry_1
_geom_angle_site_symmetry_3
O1 Cu1 O1 175.15(7) . 2_654
O1 Cu1 N1 87.58(3) . .
O1 Cu1 N1 87.58(3) 2_654 .
O1 Cu1 N2 92.42(3) . 1_565
O1 Cu1 N2 92.42(3) 2_654 1_565
N1 Cu1 N2 180.0 . 1_565
C1 O1 Cu1 127.29(11) . .
C14 N1 C14 117.83(19) . 2_654
C14 N1 Cu1 121.09(10) . .
C14 N1 Cu1 121.09(10) 2_654 .
O2 C1 O1 124.84(16) . .
O2 C1 C2 119.31(15) . .
O1 C1 C2 115.82(15) . .
C19 N2 C19 117.16(19) . 2_654
C19 N2 Cu1 121.42(10) . 1_545
C19 N2 Cu1 121.42(9) 2_654 1_545
C3 C2 C7 118.74(15) . .
C3 C2 C1 119.44(15) . .
C7 C2 C1 121.78(15) . .
C20 O3 H3A 109.5 . .
C4 C3 C2 120.93(16) . .
C4 C3 H3 119.5 . .
C2 C3 H3 119.5 . .
C27 O4 H4A 109.5 . .
C3 C4 C5 121.03(16) . .
C3 C4 H4 119.5 . .
C5 C4 H4 119.5 . .
C4 C5 C6 117.72(15) . .
C4 C5 C8 121.15(15) . .
C6 C5 C8 121.12(16) . .
C7 C6 C5 121.02(16) . .
C7 C6 H6 119.5 . .
C5 C6 H6 119.5 . .
C6 C7 C2 120.54(16) . .
C6 C7 H7 119.7 . .
C2 C7 H7 119.7 . .
C9 C8 C13 117.90(16) . .
C9 C8 C5 121.12(16) . .
C13 C8 C5 120.98(16) . .
C8 C9 C10 121.09(19) . .
C8 C9 H9 119.5 . .
C10 C9 H9 119.5 . .
C11 C10 C9 120.19(19) . .
C11 C10 H10 119.9 . .
C9 C10 H10 119.9 . .
C10 C11 C12 119.71(18) . .
C10 C11 H11 120.1 . .
C12 C11 H11 120.1 . .
C11 C12 C13 120.13(19) . .
C11 C12 H12 119.9 . .
C13 C12 H12 119.9 . .
C12 C13 C8 120.95(18) . .
C12 C13 H13 119.5 . .
C8 C13 H13 119.5 . .
N1 C14 C15 122.85(16) . .
N1 C14 H14 118.6 . .
C15 C14 H14 118.6 . .
C14 C15 C16 119.67(16) . .
C14 C15 H15 120.2 . .
C16 C15 H15 120.2 . .
C15 C16 C15 117.1(2) . 2_654
C15 C16 C17 121.44(10) . .
C15 C16 C17 121.44(10) 2_654 .
C18 C17 C18 116.5(2) . 2_654
C18 C17 C16 121.77(10) . .
C18 C17 C16 121.77(10) 2_654 .
C19 C18 C17 120.21(16) . .
C19 C18 H18 119.9 . .
C17 C18 H18 119.9 . .
N2 C19 C18 122.98(15) . .
N2 C19 H19 118.5 . .
C18 C19 H19 118.5 . .
O3 C20 C21 112.05(16) . .
O3 C20 H20A 109.2 . .
C21 C20 H20A 109.2 . .
O3 C20 H20B 109.2 . .
C21 C20 H20B 109.2 . .
H20A C20 H20B 107.9 . .
C26 C21 C22 118.25(19) . .
C26 C21 C20 119.24(18) . .
C22 C21 C20 122.41(19) . .
C23 C22 C21 120.41(19) . .
C23 C22 H22 119.8 . .
C21 C22 H22 119.8 . .
C24 C23 C22 120.3(2) . .
C24 C23 H23 119.8 . .
C22 C23 H23 119.8 . .
C25 C24 C23 119.9(2) . .
C25 C24 H24 120.1 . .
C23 C24 H24 120.1 . .
C26 C25 C24 119.9(2) . .
C26 C25 H25 120.0 . .
C24 C25 H25 120.0 . .
C25 C26 C21 121.21(19) . .
C25 C26 H26 119.4 . .
C21 C26 H26 119.4 . .
O4 C27 C28 114.8(2) . .
O4 C27 H27A 108.6 . .
C28 C27 H27A 108.6 . .
O4 C27 H27B 108.6 . .
C28 C27 H27B 108.6 . .
H27A C27 H27B 107.5 . .
C29 C28 C33 118.97(18) . .
C29 C28 C27 121.92(19) . .
C33 C28 C27 119.11(19) . .
C28 C29 C30 120.09(19) . .
C28 C29 H29 120.0 . .
C30 C29 H29 120.0 . .
C31 C30 C29 120.2(2) . .
C31 C30 H30 119.9 . .
C29 C30 H30 119.9 . .
C32 C31 C30 119.9(2) . .
C32 C31 H31 120.1 . .
C30 C31 H31 120.1 . .
C33 C32 C31 120.0(2) . .
C33 C32 H32 120.0 . .
C31 C32 H32 120.0 . .
C32 C33 C28 120.8(2) . .
C32 C33 H33 119.6 . .
C28 C33 H33 119.6 . .

loop_
_geom_bond_atom_site_label_1
_geom_bond_atom_site_label_2
_geom_bond_distance
_geom_bond_site_symmetry_2
Cu1 O1 1.9609(11) .
Cu1 O1 1.9609(11) 2_654
Cu1 N1 1.9986(19) .
Cu1 N2 2.0222(18) 1_565
O1 C1 1.273(2) .
N1 C14 1.3404(19) .
N1 C14 1.3404(19) 2_654
C1 O2 1.252(2) .
C1 C2 1.506(2) .
N2 C19 1.3426(18) .
N2 C19 1.3426(18) 2_654
N2 Cu1 2.0222(18) 1_545
C2 C3 1.389(2) .
C2 C7 1.392(2) .
O3 C20 1.429(2) .
O3 H3A 0.8400 .
C3 C4 1.386(2) .
C3 H3 0.9500 .
O4 C27 1.411(3) .
O4 H4A 0.8400 .
C4 C5 1.398(2) .
C4 H4 0.9500 .
C5 C6 1.404(2) .
C5 C8 1.491(2) .
C6 C7 1.389(2) .
C6 H6 0.9500 .
C7 H7 0.9500 .
C8 C9 1.393(3) .
C8 C13 1.399(3) .
C9 C10 1.393(3) .
C9 H9 0.9500 .
C10 C11 1.380(3) .
C10 H10 0.9500 .
C11 C12 1.385(3) .
C11 H11 0.9500 .
C12 C13 1.391(3) .
C12 H12 0.9500 .
C13 H13 0.9500 .
C14 C15 1.381(2) .
C14 H14 0.9500 .
C15 C16 1.395(2) .
C15 H15 0.9500 .
C16 C15 1.395(2) 2_654
C16 C17 1.492(3) .
C17 C18 1.392(2) .
C17 C18 1.392(2) 2_654
C18 C19 1.381(2) .
C18 H18 0.9500 .
C19 H19 0.9500 .
C20 C21 1.503(3) .
C20 H20A 0.9900 .
C20 H20B 0.9900 .
C21 C26 1.392(3) .
C21 C22 1.396(3) .
C22 C23 1.385(3) .
C22 H22 0.9500 .
C23 C24 1.381(3) .
C23 H23 0.9500 .
C24 C25 1.380(3) .
C24 H24 0.9500 .
C25 C26 1.379(3) .
C25 H25 0.9500 .
C26 H26 0.9500 .
C27 C28 1.511(3) .
C27 H27A 0.9900 .
C27 H27B 0.9900 .
C28 C29 1.381(3) .
C28 C33 1.390(3) .
C29 C30 1.387(3) .
C29 H29 0.9500 .
C30 C31 1.380(3) .
C30 H30 0.9500 .
C31 C32 1.375(4) .
C31 H31 0.9500 .
C32 C33 1.375(3) .
C32 H32 0.9500 .
C33 H33 0.9500 .

loop_
_geom_torsion_atom_site_label_1
_geom_torsion_atom_site_label_2
_geom_torsion_atom_site_label_3
_geom_torsion_atom_site_label_4
_geom_torsion
_geom_torsion_site_symmetry_1
_geom_torsion_site_symmetry_4
O1 Cu1 O1 C1 -125.91(13) 2_654 .
N1 Cu1 O1 C1 -125.91(13) . .
N2 Cu1 O1 C1 54.09(13) 1_565 .
O1 Cu1 N1 C14 -47.33(9) . .
O1 Cu1 N1 C14 132.67(9) 2_654 .
N2 Cu1 N1 C14 -133(100) 1_565 .
O1 Cu1 N1 C14 132.67(9) . 2_654
O1 Cu1 N1 C14 -47.33(9) 2_654 2_654
N2 Cu1 N1 C14 47(100) 1_565 2_654
Cu1 O1 C1 O2 8.7(2) . .
Cu1 O1 C1 C2 -169.72(10) . .
O2 C1 C2 C3 -18.3(2) . .
O1 C1 C2 C3 160.20(15) . .
O2 C1 C2 C7 164.08(16) . .
O1 C1 C2 C7 -17.4(2) . .
C7 C2 C3 C4 1.3(3) . .
C1 C2 C3 C4 -176.36(16) . .
C2 C3 C4 C5 -0.2(3) . .
C3 C4 C5 C6 -0.9(3) . .
C3 C4 C5 C8 178.41(16) . .
C4 C5 C6 C7 0.8(3) . .
C8 C5 C6 C7 -178.50(16) . .
C5 C6 C7 C2 0.3(3) . .
C3 C2 C7 C6 -1.4(3) . .
C1 C2 C7 C6 176.22(15) . .
C4 C5 C8 C9 -25.9(2) . .
C6 C5 C8 C9 153.34(17) . .
C4 C5 C8 C13 154.91(17) . .
C6 C5 C8 C13 -25.8(2) . .
C13 C8 C9 C10 1.0(3) . .
C5 C8 C9 C10 -178.17(16) . .
C8 C9 C10 C11 0.3(3) . .
C9 C10 C11 C12 -1.2(3) . .
C10 C11 C12 C13 0.7(3) . .
C11 C12 C13 C8 0.6(3) . .
C9 C8 C13 C12 -1.5(3) . .
C5 C8 C13 C12 177.69(16) . .
C14 N1 C14 C15 0.32(12) 2_654 .
Cu1 N1 C14 C15 -179.68(12) . .
N1 C14 C15 C16 -0.6(2) . .
C14 C15 C16 C15 0.30(11) . 2_654
C14 C15 C16 C17 -179.70(11) . .
C15 C16 C17 C18 12.86(12) . .
C15 C16 C17 C18 -167.15(12) 2_654 .
C15 C16 C17 C18 -167.14(12) . 2_654
C15 C16 C17 C18 12.86(12) 2_654 2_654
C18 C17 C18 C19 -0.17(12) 2_654 .
C16 C17 C18 C19 179.83(12) . .
C19 N2 C19 C18 -0.18(12) 2_654 .
Cu1 N2 C19 C18 179.82(12) 1_545 .
C17 C18 C19 N2 0.4(2) . .
O3 C20 C21 C26 74.6(2) . .
O3 C20 C21 C22 -101.7(2) . .
C26 C21 C22 C23 -0.1(3) . .
C20 C21 C22 C23 176.23(18) . .
C21 C22 C23 C24 -0.8(3) . .
C22 C23 C24 C25 0.7(3) . .
C23 C24 C25 C26 0.3(3) . .
C24 C25 C26 C21 -1.2(3) . .
C22 C21 C26 C25 1.1(3) . .
C20 C21 C26 C25 -175.35(18) . .
O4 C27 C28 C29 8.1(3) . .
O4 C27 C28 C33 -171.36(18) . .
C33 C28 C29 C30 -0.8(3) . .
C27 C28 C29 C30 179.77(18) . .
C28 C29 C30 C31 -0.2(3) . .
C29 C30 C31 C32 0.7(3) . .
C30 C31 C32 C33 -0.2(3) . .
C31 C32 C33 C28 -0.8(3) . .
C29 C28 C33 C32 1.3(3) . .
C27 C28 C33 C32 -179.24(19) . .
